data_2010113
loop_
_publ_author_name
'Lowe, P.R.'
'Schwalbe, C.H.'

_publ_section_title
;
 DCMCIT, an analogue of the antitumour drugs mitozolomide and
 temozolomide
;
_journal_issue 10
_journal_name_full 'Acta Crystallographica Section C'
_journal_page_first 1629
_journal_page_last 1631
_journal_paper_doi 10.1107/S0108270194002507
_journal_volume 50
_journal_year 1994
_chemical_formula_moiety 'C9 H11 Cl1 N6 O2'
_chemical_formula_sum 'C9 H11 Cl N6 O2'
_chemical_formula_weight 270.68
_space_group_IT_number 4
_symmetry_cell_setting monoclinic
_symmetry_space_group_name_Hall 'P 2yb'
_symmetry_space_group_name_H-M 'P 1 21 1'
_atom_type_scat_source 'SHELX76 (Sheldrick, 1976)'
_cell_angle_alpha 90.
_cell_angle_beta 112.710(10)
_cell_angle_gamma 90.
_cell_formula_units_Z 2
_cell_length_a 9.078(2)
_cell_length_b 7.518(5)
_cell_length_c 9.780(2)
_cell_measurement_reflns_used 25
_cell_measurement_temperature 290
_cell_measurement_theta_max 15.44
_cell_measurement_theta_min 9.88
_cell_volume 615.7(5)
_diffrn_measurement_device 'Enraf-Nonius CAD-4'
_diffrn_measurement_method \w-2\q
_diffrn_radiation_type MoK\a
_diffrn_radiation_wavelength 0.71069
_diffrn_reflns_av_R_equivalents 0.011
_diffrn_reflns_limit_h_max 11
_diffrn_reflns_limit_h_min 0
_diffrn_reflns_limit_k_max 9
_diffrn_reflns_limit_k_min -9
_diffrn_reflns_limit_l_max 12
_diffrn_reflns_limit_l_min -12
_diffrn_reflns_number 2231
_diffrn_reflns_theta_max 25
_diffrn_standards_decay_% 0.7
_diffrn_standards_interval_time 120
_diffrn_standards_number 3
_exptl_absorpt_coefficient_mu 0.321
_exptl_absorpt_correction_type none
_exptl_crystal_colour colourless
_exptl_crystal_density_diffrn 1.460
_exptl_crystal_description lath
_exptl_crystal_size_max 0.6
_exptl_crystal_size_mid 0.4
_exptl_crystal_size_min 0.2
_refine_diff_density_max 0.29
_refine_diff_density_min -0.38
_refine_ls_extinction_coef '\c = 0.0389, F~corr~ = F(1-0.0001\cF^2^/sin\q)'
_refine_ls_extinction_method SHELX76
_refine_ls_goodness_of_fit_obs 0.80
_refine_ls_hydrogen_treatment refall
_refine_ls_number_parameters 206
_refine_ls_number_reflns 2027
_refine_ls_R_factor_obs 0.0345
_refine_ls_shift/esd_max 0.017
_refine_ls_structure_factor_coef F
_refine_ls_weighting_details 'w = 2.3316/[\s^2^(F) + 0.00029F^2^]'
_refine_ls_weighting_scheme calc
_refine_ls_wR_factor_obs 0.0405
_reflns_number_observed 2070
_reflns_number_total 2160
_reflns_observed_criterion F>3\s(F)
_cod_data_source_file li1090.cif
_cod_data_source_block li1090_structure_1_of_1
_cod_depositor_comments
;
The following automatic conversions were performed:

'_refine_ls_weighting_scheme' value 'w = 2.3316/[\s^2^(F) +
0.00029F^2^]' was changed to 'calc'. New tag
'_refine_ls_weighting_details' was created. The value of the new tag
was set to 'w = 2.3316/[\s^2^(F) + 0.00029F^2^]'.

Automatic conversion script
Id: cif_fix_values 3143 2015-03-26 13:38:13Z robertas 
;
_cod_original_sg_symbol_Hall 'P 2y1'
_cod_original_sg_symbol_H-M 'P 21'
_cod_original_formula_sum 'C9 H11 Cl1 N6 O2'
_cod_database_code 2010113

loop_
_symmetry_equiv_pos_as_xyz
x,y,z
-x,y+1/2,-z

loop_
_atom_site_aniso_label
_atom_site_aniso_U_11
_atom_site_aniso_U_22
_atom_site_aniso_U_33
_atom_site_aniso_U_12
_atom_site_aniso_U_13
_atom_site_aniso_U_23
Cl1 0.0761(5) 0.1202(8) 0.0832(6) 0.0056(6) -0.0017(4) 0.0131(6)
N1 0.0497(10) 0.0427(10) 0.0464(10) 0.0099(7) 0.0249(9) 0.0041(8)
N2 0.0555(10) 0.0446(10) 0.0517(10) 0.0103(9) 0.0271(8) 0.0049(9)
N3 0.0498(10) 0.0475(10) 0.0386(9) 0.0057(8) 0.0195(8) 0.0050(7)
C4 0.0442(10) 0.0563(13) 0.0312(9) 0.0040(10) 0.0137(9) -0.0002(9)
N5 0.0401(8) 0.0422(9) 0.0331(9) 0.0043(7) 0.0134(7) -0.0005(7)
C6 0.0503(11) 0.0455(12) 0.0473(12) 0.0146(11) 0.0188(9) -0.0009(10)
N7 0.0553(10) 0.0453(11) 0.0498(10) 0.0095(8) 0.0216(9) 0.0060(9)
C8 0.0400(10) 0.0413(11) 0.0348(11) 0.0029(8) 0.0121(9) -0.0002(8)
C8A 0.0366(10) 0.0406(10) 0.0390(10) -0.0002(8) 0.0160(8) -0.0029(8)
C31 0.0714(17) 0.0547(15) 0.0526(15) 0.0019(12) 0.0317(13) 0.0124(11)
C32 0.099(2) 0.0595(17) 0.0489(14) 0.0137(16) 0.0294(14) 0.0117(14)
O4 0.0712(11) 0.0805(14) 0.0540(10) 0.0149(10) 0.0398(9) 0.0071(9)
C81 0.0372(10) 0.0453(12) 0.0401(11) -0.0032(9) 0.0140(9) 0.0051(9)
O82 0.0823(12) 0.0547(10) 0.0588(10) -0.0204(9) 0.0440(10) -0.0136(8)
N82 0.0540(10) 0.0506(11) 0.0480(11) -0.0106(9) 0.0233(9) 0.0041(9)
C83A 0.0706(16) 0.0622(16) 0.0647(16) -0.0184(15) 0.0400(14) 0.0019(13)
C83B 0.096(3) 0.072(2) 0.075(2) -0.0371(18) 0.042(2) -0.0167(16)

loop_
_atom_site_label
_atom_site_fract_x
_atom_site_fract_y
_atom_site_fract_z
_atom_site_U_iso_or_equiv
Cl1 .98670(10) -.0820 1.10810(10) .1030(8)
N1 .7654(2) .0171(3) .6299(2) .0443(9)
N2 .7571(2) -.0809(3) .7304(2) .0490(10)
N3 .6766(2) -.0213(3) .8172(2) .0450(10)
C4 .6003(3) .1387(4) .8061(2) .0420(10)
N5 .6197(2) .2446(3) .6959(2) .0390(10)
C6 .5631(3) .4113(4) .6463(3) .0480(10)
N7 .5998(2) .4561(3) .5338(2) .0490(10)
C8 .6825(2) .3153(4) .5086(2) .0390(10)
C8A .6960(2) .1839(3) .6083(2) .0380(10)
C31 .6781(4) -.1478(5) .9322(3) .057(2)
C32 .7827(4) -.0881(5) 1.0841(3) .069(2)
O4 .5275(2) .1851(3) .8784(2) .0640(10)
C81 .7280(2) .3051(4) .3780(2) .0410(10)
O82 .6869(2) .1739(3) .2976(2) .0600(10)
N82 .8065(2) .4404(3) .3491(2) .0500(10)
C83A .8388(4) .4311(5) .2141(3) .062(2)
C83B .8744(5) .5903(5) .4488(5) .078(2)
H31A .569(5) -.148(7) .940(4) ?
H31B .706(4) -.251(5) .896(4) ?
H32A .756(4) -.167(5) 1.152(4) ?
H32B .765(7) .041(8) 1.117(6) ?
H6 .503(3) .475(4) .682(3) ?
H83A .915(4) .344(5) .214(3) ?
H83B .865(5) .525(6) .178(5) ?
H831 .972(9) .678(11) .435(7) ?
H832 .873(5) .585(7) .524(5) ?
H833 .804(9) .682(11) .374(9) ?
H83C .745(5) .390(5) .145(4) ?

loop_
_geom_angle_atom_site_label_1
_geom_angle_atom_site_label_2
_geom_angle_atom_site_label_3
_geom_angle
_geom_angle_publ_flag
C83A N82 C81 117.7(2) yes
C83B N82 C81 124.7(2) yes
C83B N82 C83A 117.4(2) yes

loop_
_geom_bond_atom_site_label_1
_geom_bond_atom_site_label_2
_geom_bond_site_symmetry_1
_geom_bond_site_symmetry_2
_geom_bond_distance
_geom_bond_publ_flag
N1 N2 . . 1.254(3) yes
N2 N3 . . 1.391(3) yes
N3 C4 . . 1.371(3) yes
C4 N5 . . 1.405(3) yes
C4 O4 . . 1.191(3) yes
N5 C6 . . 1.370(3) yes
N5 C8A . . 1.372(3) yes
C6 N7 . . 1.311(3) yes
N7 C8 . . 1.374(3) yes
C8 C8A . . 1.360(3) yes
C8A N1 . . 1.382(3) yes
C8 C81 . . 1.487(3) yes
C81 O82 . . 1.226(3) yes
C81 N82 . . 1.334(3) yes
N82 C83A . . 1.460(3) yes
N82 C83B . . 1.462(4) yes
N3 C31 . . 1.469(3) yes
C31 C32 . . 1.490(4) yes
C32 Cl1 . . 1.775(4) yes

loop_
_geom_torsion_atom_site_label_1
_geom_torsion_atom_site_label_2
_geom_torsion_atom_site_label_3
_geom_torsion_atom_site_label_4
_geom_torsion
_geom_torsion_publ_flag
N3 C31 C32 Cl1 -65.5(3) yes
C8A C8 C81 O82 46.1(4) yes
